data_1535098
loop_
_publ_author_name
'Hata, M.'
'Marumo, F.'

_publ_section_title
;
 Syntheses and superstructures of (Cd, M)5(PO4)3OH (M= Mn, Fe, Co, Ni, Cu,
 Hg)
;
_journal_name_full 'Mineralogical Journal (Japan)'
_journal_page_first 317
_journal_page_last 330
_journal_volume 11
_journal_year 1983
_chemical_formula_sum 'Cd5 H O13 P3'
_chemical_name_systematic 'Cd5 (P O4)3 (O H)'
_space_group_IT_number 173
_symmetry_space_group_name_Hall 'P 6c'
_symmetry_space_group_name_H-M 'P 63'
_cell_angle_alpha 90
_cell_angle_beta 90
_cell_angle_gamma 120
_cell_formula_units_Z 6
_cell_length_a 16.199
_cell_length_b 16.199
_cell_length_c 6.6485
_cell_volume 1510.883
_citation_journal_id_ASTM MJTOAS
_cod_data_source_file Hata_MJTOAS_1983_330.cif
_cod_data_source_block H1Cd5O13P3
_cod_original_cell_volume 1510.882
_cod_original_formula_sum 'H1 Cd5 O13 P3'
_cod_database_code 1535098

loop_
_symmetry_equiv_pos_as_xyz
x,y,z
x-y,x,z+1/2
-y,x-y,z
-x,-y,z+1/2
-x+y,-x,z
y,-x+y,z+1/2

loop_
_atom_site_label
_atom_site_type_symbol
_atom_site_fract_x
_atom_site_fract_y
_atom_site_fract_z
_atom_site_occupancy
_atom_site_U_iso_or_equiv
O6 O-2 0.1187 0.4008 0.2593 1 0.0
O13 O-2 0 0 0.1953 0.75 0.0
P1 P+5 0.2554 0.1398 0.2503 1 0.0
O1 O-2 0.3489 0.233 0.3107 1 0.0
O9 O-2 0.2789 0.4835 0.0982 1 0.0
O11 O-2 0.5196 0.3917 0.4582 1 0.0
O4 O-2 0.2669 0.0504 0.2313 1 0.0
O7 O-2 0.2214 0.1574 0.0466 1 0.0
O10 O-2 0.1792 0.1212 0.4151 1 0.0
Cd4 Cd+2 0.5018 0.2477 0.2655 1 0.0
Cd1 Cd+2 0.331 0.3285 0.002 1 0.0
O15 O-2 0.6667 0.3333 0.3145 0.75 0.0
O17 O-2 0.3333 0.6667 0.33 0.75 0.0
P3 P+5 0.218 0.4107 0.2603 1 0.0
O5 O-2 0.6091 0.5527 0.264 1 0.0
O14 O-2 0 0 0.315 0.25 0.0
Cd3 Cd+2 0.0791 0.1645 0.2483 1 0.0
O18 O-2 0.3333 0.6667 0.195 0.25 0.0
O2 O-2 0.4287 0.4444 0.277 1 0.0
Cd2 Cd+2 0.6632 0.6609 0.0085 1 0.0
Cd5 Cd+2 0.168 0.5806 0.2634 1 0.0
P2 P+5 0.5272 0.4471 0.2635 1 0.0
O8 O-2 0.5156 0.3929 0.0672 1 0.0
O3 O-2 0.2135 0.3148 0.256 1 0.0
O12 O-2 0.2753 0.4736 0.4397 1 0.0
O16 O-2 0.6667 0.3333 0.196 0.25 0.0
